data_7001900
loop_
_publ_author_name
'Bullock, Thomas H.'
'Chan, Wesley T. K.'
'Wright, Dominic S.'

_publ_section_title
;
 Synergic anion and cation coordination using the tripodal aluminate
 anion [MeAl(2-py)3]&#x2212; (py = 2-pyridyl)
;
_journal_issue 34
_journal_name_full 'Dalton Transactions'
_journal_page_first 6709
_journal_page_last 6711
_journal_paper_doi 10.1039/b909933f
_journal_year 2009
_chemical_formula_moiety 'C32 H30 Al2 Cl Li2 N6, C32 H30 Al3 N6, 2(C4 H8 O)'
_chemical_formula_sum 'C72 H76 Al5 Cl Li2 N12 O2'
_chemical_formula_weight 1325.68
_chemical_name_systematic
;
?
;
_space_group_IT_number 2
_symmetry_cell_setting triclinic
_symmetry_space_group_name_Hall '-P 1'
_symmetry_space_group_name_H-M 'P -1'
_atom_sites_solution_hydrogens geom
_atom_sites_solution_primary direct
_atom_sites_solution_secondary difmap
_audit_creation_method SHELXL-97
_cell_angle_alpha 100.1982(10)
_cell_angle_beta 98.4430(11)
_cell_angle_gamma 104.4218(11)
_cell_formula_units_Z 1
_cell_length_a 11.3535(3)
_cell_length_b 11.9457(3)
_cell_length_c 13.9801(4)
_cell_measurement_reflns_used 17174
_cell_measurement_temperature 180(2)
_cell_measurement_theta_max 27.48
_cell_measurement_theta_min 1.02
_cell_volume 1770.67(8)
_computing_cell_refinement 'HKL Scalepack (Otwinowski & Minor 1997)'
_computing_data_collection 'Collect (Nonius B.V. 1998)'
_computing_data_reduction
;
HKL Denzo and Scalepack (Otwinowski & Minor 1997)
;
_computing_publication_material 'SHELXL-97 (Sheldrick 1997)'
_computing_structure_refinement 'SHELXL-97 (Sheldrick 1997)'
_computing_structure_solution 'SIR-92 (Altomare et al. 1994)'
_diffrn_ambient_temperature 180(2)
_diffrn_measured_fraction_theta_full 0.995
_diffrn_measured_fraction_theta_max 0.995
_diffrn_measurement_device_type 'Nonius Kappa CCD'
_diffrn_measurement_method 'Thin slice \w and \f scans'
_diffrn_radiation_source 'fine-focus sealed tube'
_diffrn_radiation_type MoK\a
_diffrn_radiation_wavelength 0.71073
_diffrn_reflns_av_R_equivalents 0.0634
_diffrn_reflns_av_sigmaI/netI 0.0521
_diffrn_reflns_limit_h_max 12
_diffrn_reflns_limit_h_min -12
_diffrn_reflns_limit_k_max 13
_diffrn_reflns_limit_k_min -13
_diffrn_reflns_limit_l_max 15
_diffrn_reflns_limit_l_min -15
_diffrn_reflns_number 20566
_diffrn_reflns_theta_full 23.25
_diffrn_reflns_theta_max 23.25
_diffrn_reflns_theta_min 2.60
_diffrn_standards_number 0
_exptl_absorpt_coefficient_mu 0.170
_exptl_absorpt_correction_T_max 0.987
_exptl_absorpt_correction_T_min 0.882
_exptl_absorpt_correction_type multi-scan
_exptl_absorpt_process_details
;
multi-scan from symmetry-related measurements
Sortav (Blessing 1995)
;
_exptl_crystal_colour Colourless
_exptl_crystal_density_diffrn 1.243
_exptl_crystal_density_method 'not measured'
_exptl_crystal_description Needle
_exptl_crystal_F_000 696
_exptl_crystal_size_max 0.30
_exptl_crystal_size_mid 0.07
_exptl_crystal_size_min 0.07
_refine_diff_density_max 0.842
_refine_diff_density_min -0.379
_refine_diff_density_rms 0.059
_refine_ls_extinction_method none
_refine_ls_goodness_of_fit_ref 1.028
_refine_ls_hydrogen_treatment constr
_refine_ls_matrix_type full
_refine_ls_number_parameters 419
_refine_ls_number_reflns 5076
_refine_ls_number_restraints 10
_refine_ls_restrained_S_all 1.033
_refine_ls_R_factor_all 0.0869
_refine_ls_R_factor_gt 0.0578
_refine_ls_shift/su_max 0.000
_refine_ls_shift/su_mean 0.000
_refine_ls_structure_factor_coef Fsqd
_refine_ls_weighting_details 'calc w=1/[\s^2^(Fo^2^)+(0.0549P)^2^+2.7998P] where P=(Fo^2^+2Fc^2^)/3'
_refine_ls_weighting_scheme calc
_refine_ls_wR_factor_gt 0.1330
_refine_ls_wR_factor_ref 0.1516
_reflns_number_gt 3783
_reflns_number_total 5076
_reflns_threshold_expression >2sigma(I)
_cod_data_source_file b909933f.txt
_cod_data_source_block dw0851
_cod_depositor_comments
;
The following automatic conversions were performed:
'_symmetry_cell_setting' value 'Triclinic' changed to 'triclinic'
according to '/home/saulius/struct/CIF-dictionaries/cif_core.dic'
dictionary named 'cif_core.dic' version 2.4.1 from 2010-06-29.

Automatic conversion script
Id: cif_fix_enum 1527 2010-12-29 10:47:43Z saulius 
;
_cod_database_code 7001900

loop_
_symmetry_equiv_pos_as_xyz
'x, y, z'
'-x, -y, -z'

loop_
_atom_site_label
_atom_site_type_symbol
_atom_site_fract_x
_atom_site_fract_y
_atom_site_fract_z
_atom_site_U_iso_or_equiv
_atom_site_adp_type
_atom_site_occupancy
_atom_site_symmetry_multiplicity
_atom_site_calc_flag
_atom_site_refinement_flags
_atom_site_disorder_assembly
_atom_site_disorder_group
Cl1 Cl 1.0000 0.0000 0.5000 0.0772(6) Uani 1 2 d S . .
Li1 Li 0.9885(6) 0.0884(5) 0.6553(4) 0.0373(14) Uani 1 1 d . . .
Al1 Al 0.95012(10) 0.19749(10) 0.86377(8) 0.0351(3) Uani 1 1 d . . .
C1 C 0.9282(4) 0.2626(4) 0.9984(3) 0.0530(11) Uani 1 1 d . . .
H1A H 0.8479 0.2182 1.0089 0.079 Uiso 1 1 calc R . .
H1B H 0.9308 0.3463 1.0049 0.079 Uiso 1 1 calc R . .
H1C H 0.9950 0.2557 1.0480 0.079 Uiso 1 1 calc R . .
N1 N 1.0936(3) 0.0544(3) 0.7732(2) 0.0366(7) Uani 1 1 d . . .
C11 C 1.0749(3) 0.1034(3) 0.8641(3) 0.0351(9) Uani 1 1 d . . .
C12 C 1.1458(4) 0.0882(4) 0.9489(3) 0.0547(12) Uani 1 1 d . . .
H12 H 1.1330 0.1203 1.0124 0.066 Uiso 1 1 calc R . .
C13 C 1.2346(5) 0.0270(5) 0.9421(4) 0.0734(15) Uani 1 1 d . . .
H13 H 1.2832 0.0186 1.0003 0.088 Uiso 1 1 calc R . .
C14 C 1.2512(5) -0.0211(4) 0.8498(4) 0.0646(13) Uani 1 1 d . . .
H14 H 1.3111 -0.0635 0.8426 0.078 Uiso 1 1 calc R . .
C15 C 1.1781(4) -0.0057(3) 0.7684(3) 0.0470(10) Uani 1 1 d . . .
H15 H 1.1883 -0.0401 0.7046 0.056 Uiso 1 1 calc R . .
N2 N 0.8094(3) 0.0474(2) 0.6782(2) 0.0355(7) Uani 1 1 d . . .
C21 C 0.7915(3) 0.0942(3) 0.7699(3) 0.0343(9) Uani 1 1 d . . .
C22 C 0.6699(4) 0.0743(3) 0.7846(3) 0.0447(10) Uani 1 1 d . . .
H22 H 0.6555 0.1051 0.8479 0.054 Uiso 1 1 calc R . .
C23 C 0.5701(4) 0.0112(4) 0.7098(3) 0.0500(11) Uani 1 1 d . . .
H23 H 0.4879 -0.0003 0.7212 0.060 Uiso 1 1 calc R . .
C24 C 0.5902(4) -0.0348(3) 0.6192(3) 0.0487(11) Uani 1 1 d . . .
H24 H 0.5229 -0.0790 0.5664 0.058 Uiso 1 1 calc R . .
C25 C 0.7104(4) -0.0152(3) 0.6067(3) 0.0417(10) Uani 1 1 d . . .
H25 H 0.7248 -0.0477 0.5438 0.050 Uiso 1 1 calc R . .
N3 N 1.0290(3) 0.2715(3) 0.6927(2) 0.0351(7) Uani 1 1 d . . .
C31 C 1.0128(3) 0.3185(3) 0.7848(3) 0.0357(9) Uani 1 1 d . . .
C32 C 1.0375(4) 0.4420(3) 0.8141(3) 0.0462(10) Uani 1 1 d . . .
H32 H 1.0288 0.4760 0.8785 0.055 Uiso 1 1 calc R . .
C33 C 1.0739(4) 0.5151(4) 0.7514(4) 0.0563(12) Uani 1 1 d . . .
H33 H 1.0893 0.5984 0.7719 0.068 Uiso 1 1 calc R . .
C34 C 1.0879(4) 0.4649(4) 0.6580(4) 0.0533(11) Uani 1 1 d . . .
H34 H 1.1121 0.5127 0.6128 0.064 Uiso 1 1 calc R . .
C35 C 1.0658(3) 0.3443(4) 0.6328(3) 0.0435(10) Uani 1 1 d . . .
H35 H 1.0772 0.3100 0.5693 0.052 Uiso 1 1 calc R . .
Al3 Al 0.5000 0.5000 0.5000 0.0272(3) Uani 1 2 d S . .
Al2 Al 0.46827(10) 0.65693(9) 0.71908(8) 0.0320(3) Uani 1 1 d . . .
C2 C 0.4522(4) 0.7482(4) 0.8441(3) 0.0461(10) Uani 1 1 d . . .
H2A H 0.4805 0.8330 0.8454 0.069 Uiso 1 1 calc R . .
H2B H 0.5029 0.7305 0.8993 0.069 Uiso 1 1 calc R . .
H2C H 0.3650 0.7269 0.8506 0.069 Uiso 1 1 calc R . .
N4 N 0.4272(3) 0.4201(3) 0.6103(2) 0.0389(8) Uani 1 1 d . . .
C41 C 0.4181(3) 0.4844(3) 0.7005(2) 0.0231(7) Uani 1 1 d . . .
C42 C 0.3728(3) 0.4252(3) 0.7694(3) 0.0383(9) Uani 1 1 d . . .
H42 H 0.3684 0.4702 0.8313 0.046 Uiso 1 1 calc R . .
C43 C 0.3339(4) 0.3041(4) 0.7519(3) 0.0436(10) Uani 1 1 d . . .
H43 H 0.3023 0.2653 0.8004 0.052 Uiso 1 1 calc R . .
C44 C 0.3417(4) 0.2398(3) 0.6620(3) 0.0429(10) Uani 1 1 d . . .
H44 H 0.3154 0.1556 0.6473 0.051 Uiso 1 1 calc R . .
C45 C 0.3882(3) 0.2992(3) 0.5940(3) 0.0349(9) Uani 1 1 d . . .
H45 H 0.3935 0.2540 0.5325 0.042 Uiso 1 1 calc R . .
N5 N 0.6516(3) 0.6222(3) 0.6045(2) 0.0380(8) Uani 1 1 d . . .
C51 C 0.6359(3) 0.6885(3) 0.6905(2) 0.0254(8) Uani 1 1 d . . .
C52 C 0.7385(4) 0.7703(3) 0.7532(3) 0.0397(9) Uani 1 1 d . . .
H52 H 0.7273 0.8167 0.8120 0.048 Uiso 1 1 calc R . .
C53 C 0.8560(4) 0.7873(3) 0.7338(3) 0.0472(11) Uani 1 1 d . . .
H53 H 0.9252 0.8439 0.7782 0.057 Uiso 1 1 calc R . .
C54 C 0.8705(4) 0.7201(4) 0.6482(3) 0.0456(10) Uani 1 1 d . . .
H54 H 0.9504 0.7292 0.6324 0.055 Uiso 1 1 calc R . .
C55 C 0.7683(3) 0.6395(3) 0.5857(3) 0.0392(9) Uani 1 1 d . . .
H55 H 0.7796 0.5937 0.5266 0.047 Uiso 1 1 calc R . .
N6 N 0.3889(3) 0.6191(3) 0.5085(2) 0.0339(7) Uani 1 1 d . . .
C61 C 0.3712(3) 0.6772(3) 0.5967(2) 0.0281(8) Uani 1 1 d . . .
C62 C 0.2923(3) 0.7491(3) 0.5946(3) 0.0368(9) Uani 1 1 d . . .
H62 H 0.2785 0.7881 0.6555 0.044 Uiso 1 1 calc R . .
C63 C 0.2332(3) 0.7660(3) 0.5071(3) 0.0426(10) Uani 1 1 d . . .
H63 H 0.1797 0.8158 0.5074 0.051 Uiso 1 1 calc R . .
C64 C 0.2540(4) 0.7086(3) 0.4191(3) 0.0428(10) Uani 1 1 d . . .
H64 H 0.2162 0.7192 0.3573 0.051 Uiso 1 1 calc R . .
C65 C 0.3300(3) 0.6361(3) 0.4225(3) 0.0358(9) Uani 1 1 d . . .
H65 H 0.3422 0.5955 0.3616 0.043 Uiso 1 1 calc R . .
O1 O 0.3823(7) 0.5284(6) 0.0160(6) 0.106(2) Uiso 0.60 1 d PD A 1
C71 C 0.2890(12) 0.4338(10) 0.0287(9) 0.110(3) Uiso 0.60 1 d PD A 1
H71A H 0.3196 0.3639 0.0336 0.132 Uiso 0.60 1 calc PR A 1
H71B H 0.2158 0.4107 -0.0262 0.132 Uiso 0.60 1 calc PR A 1
C72 C 0.2598(13) 0.4848(8) 0.1232(9) 0.103(4) Uiso 0.60 1 d PD A 1
H72A H 0.2904 0.4472 0.1757 0.123 Uiso 0.60 1 calc PR A 1
H72B H 0.1687 0.4678 0.1163 0.123 Uiso 0.60 1 calc PR A 1
C73 C 0.3173(8) 0.6141(6) 0.1527(5) 0.0413(16) Uiso 0.60 1 d PD A 1
H73A H 0.3818 0.6365 0.2141 0.050 Uiso 0.60 1 calc PR A 1
H73B H 0.2547 0.6576 0.1621 0.050 Uiso 0.60 1 calc PR A 1
C74 C 0.3731(7) 0.6357(6) 0.0636(5) 0.0517(16) Uiso 0.60 1 d PD A 1
H74A H 0.3194 0.6665 0.0190 0.062 Uiso 0.60 1 calc PR A 1
H74B H 0.4561 0.6941 0.0848 0.062 Uiso 0.60 1 calc PR A 1
O1' O 0.3053(11) 0.3947(9) 0.1109(7) 0.110(3) Uiso 0.40 1 d PD B 2
C71' C 0.3235(11) 0.4377(9) 0.0293(8) 0.0413(16) Uiso 0.40 1 d PD B 2
H71C H 0.2611 0.3823 -0.0272 0.050 Uiso 0.40 1 calc PR B 2
H71D H 0.4057 0.4310 0.0177 0.050 Uiso 0.40 1 calc PR B 2
C72' C 0.3199(19) 0.5604(11) 0.0210(12) 0.106(2) Uiso 0.40 1 d PD B 2
H72C H 0.2501 0.5608 -0.0304 0.127 Uiso 0.40 1 calc PR B 2
H72D H 0.3993 0.6097 0.0111 0.127 Uiso 0.40 1 calc PR B 2
C73' C 0.298(2) 0.5928(13) 0.1268(12) 0.103(4) Uiso 0.40 1 d PD B 2
H73D H 0.3759 0.6426 0.1724 0.123 Uiso 0.40 1 calc PR B 2
H73E H 0.2345 0.6363 0.1286 0.123 Uiso 0.40 1 calc PR B 2
C74' C 0.2549(12) 0.4782(9) 0.1543(10) 0.0517(16) Uiso 0.40 1 d PD B 2
H74D H 0.2769 0.4899 0.2273 0.062 Uiso 0.40 1 calc PR B 2
H74E H 0.1633 0.4490 0.1343 0.062 Uiso 0.40 1 calc PR B 2

loop_
_atom_site_aniso_label
_atom_site_aniso_U_11
_atom_site_aniso_U_22
_atom_site_aniso_U_33
_atom_site_aniso_U_23
_atom_site_aniso_U_13
_atom_site_aniso_U_12
Cl1 0.0858(13) 0.0863(13) 0.0426(9) -0.0184(9) 0.0298(9) 0.0069(10)
Li1 0.038(3) 0.042(3) 0.027(3) -0.002(3) 0.007(3) 0.010(3)
Al1 0.0384(7) 0.0344(6) 0.0296(6) 0.0008(5) 0.0060(5) 0.0099(5)
C1 0.062(3) 0.056(3) 0.039(2) 0.000(2) 0.013(2) 0.017(2)
N1 0.0368(18) 0.0296(16) 0.0425(19) 0.0056(14) 0.0094(14) 0.0082(14)
C11 0.034(2) 0.0299(19) 0.035(2) 0.0061(16) 0.0039(17) 0.0016(16)
C12 0.063(3) 0.060(3) 0.042(2) 0.011(2) 0.002(2) 0.024(2)
C13 0.078(4) 0.083(4) 0.068(4) 0.025(3) -0.003(3) 0.043(3)
C14 0.063(3) 0.061(3) 0.083(4) 0.023(3) 0.014(3) 0.035(3)
C15 0.050(3) 0.036(2) 0.060(3) 0.012(2) 0.018(2) 0.015(2)
N2 0.0383(18) 0.0282(16) 0.0345(18) 0.0031(14) 0.0022(14) 0.0052(14)
C21 0.039(2) 0.0290(19) 0.035(2) 0.0073(16) 0.0082(17) 0.0103(17)
C22 0.047(3) 0.043(2) 0.046(2) 0.0101(19) 0.016(2) 0.0120(19)
C23 0.034(2) 0.046(2) 0.069(3) 0.015(2) 0.010(2) 0.0072(19)
C24 0.041(3) 0.041(2) 0.052(3) 0.011(2) -0.005(2) -0.0021(19)
C25 0.046(3) 0.034(2) 0.036(2) 0.0045(18) -0.0025(19) 0.0032(18)
N3 0.0302(17) 0.0374(17) 0.0358(18) 0.0055(15) 0.0059(14) 0.0082(14)
C31 0.0266(19) 0.034(2) 0.041(2) 0.0028(17) 0.0014(16) 0.0074(16)
C32 0.048(2) 0.036(2) 0.052(3) 0.005(2) 0.009(2) 0.0089(19)
C33 0.050(3) 0.032(2) 0.083(4) 0.007(2) 0.011(2) 0.010(2)
C34 0.043(3) 0.047(3) 0.075(3) 0.030(2) 0.015(2) 0.008(2)
C35 0.037(2) 0.050(3) 0.044(2) 0.016(2) 0.0094(19) 0.0091(19)
Al3 0.0282(8) 0.0280(8) 0.0238(8) 0.0045(6) 0.0054(6) 0.0061(6)
Al2 0.0381(6) 0.0301(6) 0.0268(6) 0.0046(5) 0.0074(5) 0.0089(5)
C2 0.060(3) 0.044(2) 0.038(2) 0.0077(19) 0.012(2) 0.021(2)
N4 0.0364(18) 0.0424(19) 0.0361(18) 0.0095(15) 0.0063(14) 0.0081(15)
C41 0.0212(17) 0.0278(17) 0.0194(17) 0.0035(14) 0.0031(14) 0.0068(14)
C42 0.039(2) 0.045(2) 0.030(2) 0.0097(18) 0.0092(17) 0.0075(18)
C43 0.042(2) 0.048(2) 0.041(2) 0.021(2) 0.0112(18) 0.0034(19)
C44 0.042(2) 0.031(2) 0.052(3) 0.0135(19) 0.0058(19) 0.0027(18)
C45 0.041(2) 0.0265(19) 0.035(2) 0.0058(16) 0.0092(17) 0.0048(16)
N5 0.0409(19) 0.0382(18) 0.0317(17) 0.0094(14) 0.0041(14) 0.0065(15)
C51 0.0313(19) 0.0186(16) 0.0230(18) 0.0035(14) 0.0012(15) 0.0046(14)
C52 0.046(2) 0.029(2) 0.036(2) 0.0041(17) 0.0015(18) 0.0017(18)
C53 0.041(2) 0.038(2) 0.049(3) 0.009(2) -0.006(2) -0.0037(19)
C54 0.031(2) 0.051(2) 0.050(3) 0.017(2) 0.0052(19) -0.0002(19)
C55 0.029(2) 0.047(2) 0.039(2) 0.0104(18) 0.0097(17) 0.0034(18)
N6 0.0327(17) 0.0341(16) 0.0335(17) 0.0078(14) 0.0071(14) 0.0067(14)
C61 0.0299(19) 0.0217(17) 0.0308(19) 0.0039(15) 0.0077(15) 0.0040(15)
C62 0.037(2) 0.0310(19) 0.041(2) 0.0032(17) 0.0117(18) 0.0082(17)
C63 0.034(2) 0.040(2) 0.056(3) 0.013(2) 0.0059(19) 0.0146(18)
C64 0.042(2) 0.048(2) 0.043(2) 0.019(2) 0.0042(18) 0.016(2)
C65 0.035(2) 0.042(2) 0.030(2) 0.0091(17) 0.0028(16) 0.0109(18)

loop_
_atom_type_symbol
_atom_type_description
_atom_type_scat_dispersion_real
_atom_type_scat_dispersion_imag
_atom_type_scat_source
C C 0.0033 0.0016 'International Tables Vol C Tables 4.2.6.8 and 6.1.1.4'
H H 0.0000 0.0000 'International Tables Vol C Tables 4.2.6.8 and 6.1.1.4'
Li Li -0.0003 0.0001 'International Tables Vol C Tables 4.2.6.8 and 6.1.1.4'
N N 0.0061 0.0033 'International Tables Vol C Tables 4.2.6.8 and 6.1.1.4'
Al Al 0.0645 0.0514 'International Tables Vol C Tables 4.2.6.8 and 6.1.1.4'
Cl Cl 0.1484 0.1585 'International Tables Vol C Tables 4.2.6.8 and 6.1.1.4'
O O 0.0106 0.0060 'International Tables Vol C Tables 4.2.6.8 and 6.1.1.4'

loop_
_geom_angle_atom_site_label_1
_geom_angle_atom_site_label_2
_geom_angle_atom_site_label_3
_geom_angle
_geom_angle_site_symmetry_1
_geom_angle_site_symmetry_3
_geom_angle_publ_flag
Li1 Cl1 Li1 180.000(1) . 2_756 ?
N1 Li1 N2 105.9(3) . . ?
N1 Li1 N3 102.0(3) . . ?
N2 Li1 N3 98.4(3) . . ?
N1 Li1 Cl1 117.6(3) . . ?
N2 Li1 Cl1 111.9(3) . . ?
N3 Li1 Cl1 118.6(3) . . ?
C1 Al1 C11 113.30(18) . . ?
C1 Al1 C31 115.77(18) . . ?
C11 Al1 C31 103.10(15) . . ?
C1 Al1 C21 114.51(18) . . ?
C11 Al1 C21 107.46(15) . . ?
C31 Al1 C21 101.38(15) . . ?
Al1 C1 H1A 109.5 . . ?
Al1 C1 H1B 109.5 . . ?
H1A C1 H1B 109.5 . . ?
Al1 C1 H1C 109.5 . . ?
H1A C1 H1C 109.5 . . ?
H1B C1 H1C 109.5 . . ?
C15 N1 C11 119.4(3) . . ?
C15 N1 Li1 126.3(3) . . ?
C11 N1 Li1 114.3(3) . . ?
N1 C11 C12 118.2(4) . . ?
N1 C11 Al1 116.4(3) . . ?
C12 C11 Al1 125.3(3) . . ?
C13 C12 C11 121.3(4) . . ?
C13 C12 H12 119.3 . . ?
C11 C12 H12 119.3 . . ?
C14 C13 C12 119.1(4) . . ?
C14 C13 H13 120.5 . . ?
C12 C13 H13 120.5 . . ?
C15 C14 C13 117.7(4) . . ?
C15 C14 H14 121.2 . . ?
C13 C14 H14 121.2 . . ?
N1 C15 C14 124.3(4) . . ?
N1 C15 H15 117.9 . . ?
C14 C15 H15 117.9 . . ?
C25 N2 C21 119.3(3) . . ?
C25 N2 Li1 123.5(3) . . ?
C21 N2 Li1 117.0(3) . . ?
N2 C21 C22 117.8(3) . . ?
N2 C21 Al1 113.5(3) . . ?
C22 C21 Al1 128.5(3) . . ?
C23 C22 C21 121.7(4) . . ?
C23 C22 H22 119.1 . . ?
C21 C22 H22 119.1 . . ?
C24 C23 C22 119.5(4) . . ?
C24 C23 H23 120.3 . . ?
C22 C23 H23 120.3 . . ?
C23 C24 C25 117.8(4) . . ?
C23 C24 H24 121.1 . . ?
C25 C24 H24 121.1 . . ?
N2 C25 C24 123.8(4) . . ?
N2 C25 H25 118.1 . . ?
C24 C25 H25 118.1 . . ?
C35 N3 C31 119.3(3) . . ?
C35 N3 Li1 125.0(3) . . ?
C31 N3 Li1 115.7(3) . . ?
N3 C31 C32 118.4(4) . . ?
N3 C31 Al1 114.7(3) . . ?
C32 C31 Al1 126.9(3) . . ?
C33 C32 C31 121.5(4) . . ?
C33 C32 H32 119.3 . . ?
C31 C32 H32 119.3 . . ?
C32 C33 C34 118.9(4) . . ?
C32 C33 H33 120.6 . . ?
C34 C33 H33 120.6 . . ?
C35 C34 C33 118.0(4) . . ?
C35 C34 H34 121.0 . . ?
C33 C34 H34 121.0 . . ?
N3 C35 C34 123.9(4) . . ?
N3 C35 H35 118.1 . . ?
C34 C35 H35 118.1 . . ?
N4 Al3 N4 180.000(1) . 2_666 ?
N4 Al3 N5 87.22(12) . 2_666 ?
N4 Al3 N5 92.78(12) 2_666 2_666 ?
N4 Al3 N5 92.78(12) . . ?
N4 Al3 N5 87.22(12) 2_666 . ?
N5 Al3 N5 180.000(1) 2_666 . ?
N4 Al3 N6 92.67(12) . . ?
N4 Al3 N6 87.33(12) 2_666 . ?
N5 Al3 N6 87.08(12) 2_666 . ?
N5 Al3 N6 92.92(12) . . ?
N4 Al3 N6 87.33(12) . 2_666 ?
N4 Al3 N6 92.67(12) 2_666 2_666 ?
N5 Al3 N6 92.92(12) 2_666 2_666 ?
N5 Al3 N6 87.08(12) . 2_666 ?
N6 Al3 N6 180.000(1) . 2_666 ?
C2 Al2 C41 116.67(16) . . ?
C2 Al2 C51 115.99(17) . . ?
C41 Al2 C51 102.29(14) . . ?
C2 Al2 C61 116.52(16) . . ?
C41 Al2 C61 101.24(14) . . ?
C51 Al2 C61 101.71(15) . . ?
Al2 C2 H2A 109.5 . . ?
Al2 C2 H2B 109.5 . . ?
H2A C2 H2B 109.5 . . ?
Al2 C2 H2C 109.5 . . ?
H2A C2 H2C 109.5 . . ?
H2B C2 H2C 109.5 . . ?
C45 N4 C41 117.4(3) . . ?
C45 N4 Al3 119.4(2) . . ?
C41 N4 Al3 123.3(2) . . ?
C42 C41 N4 119.5(3) . . ?
C42 C41 Al2 124.2(3) . . ?
N4 C41 Al2 116.3(2) . . ?
C43 C42 C41 122.5(4) . . ?
C43 C42 H42 118.8 . . ?
C41 C42 H42 118.8 . . ?
C42 C43 C44 118.2(4) . . ?
C42 C43 H43 120.9 . . ?
C44 C43 H43 120.9 . . ?
C45 C44 C43 119.1(4) . . ?
C45 C44 H44 120.5 . . ?
C43 C44 H44 120.5 . . ?
N4 C45 C44 123.4(3) . . ?
N4 C45 H45 118.3 . . ?
C44 C45 H45 118.3 . . ?
C55 N5 C51 118.3(3) . . ?
C55 N5 Al3 119.6(2) . . ?
C51 N5 Al3 122.1(2) . . ?
N5 C51 C52 118.9(3) . . ?
N5 C51 Al2 117.6(2) . . ?
C52 C51 Al2 123.5(3) . . ?
C53 C52 C51 122.6(4) . . ?
C53 C52 H52 118.7 . . ?
C51 C52 H52 118.7 . . ?
C52 C53 C54 118.0(4) . . ?
C52 C53 H53 121.0 . . ?
C54 C53 H53 121.0 . . ?
C55 C54 C53 119.4(4) . . ?
C55 C54 H54 120.3 . . ?
C53 C54 H54 120.3 . . ?
N5 C55 C54 122.9(4) . . ?
N5 C55 H55 118.6 . . ?
C54 C55 H55 118.6 . . ?
C65 N6 C61 118.6(3) . . ?
C65 N6 Al3 118.5(2) . . ?
C61 N6 Al3 122.9(2) . . ?
N6 C61 C62 118.7(3) . . ?
N6 C61 Al2 116.5(2) . . ?
C62 C61 Al2 124.7(3) . . ?
C63 C62 C61 122.3(3) . . ?
C63 C62 H62 118.8 . . ?
C61 C62 H62 118.8 . . ?
C62 C63 C64 118.1(4) . . ?
C62 C63 H63 120.9 . . ?
C64 C63 H63 120.9 . . ?
C65 C64 C63 118.8(4) . . ?
C65 C64 H64 120.6 . . ?
C63 C64 H64 120.6 . . ?
N6 C65 C64 123.5(3) . . ?
N6 C65 H65 118.3 . . ?
C64 C65 H65 118.3 . . ?
C74 O1 C71 111.8(8) . . ?
O1 C71 C72 101.9(9) . . ?
O1 C71 H71A 111.4 . . ?
C72 C71 H71A 111.4 . . ?
O1 C71 H71B 111.4 . . ?
C72 C71 H71B 111.4 . . ?
H71A C71 H71B 109.3 . . ?
C71 C72 C73 111.2(9) . . ?
C71 C72 H72A 109.4 . . ?
C73 C72 H72A 109.4 . . ?
C71 C72 H72B 109.4 . . ?
C73 C72 H72B 109.4 . . ?
H72A C72 H72B 108.0 . . ?
C72 C73 C74 100.7(7) . . ?
C72 C73 H73A 111.6 . . ?
C74 C73 H73A 111.6 . . ?
C72 C73 H73B 111.6 . . ?
C74 C73 H73B 111.6 . . ?
H73A C73 H73B 109.4 . . ?
O1 C74 C73 106.5(6) . . ?
O1 C74 H74A 110.4 . . ?
C73 C74 H74A 110.4 . . ?
O1 C74 H74B 110.4 . . ?
C73 C74 H74B 110.4 . . ?
H74A C74 H74B 108.6 . . ?
C71' O1' C74' 97.7(10) . . ?
O1' C71' C72' 123.1(11) . . ?
O1' C71' H71C 106.6 . . ?
C72' C71' H71C 106.6 . . ?
O1' C71' H71D 106.6 . . ?
C72' C71' H71D 106.6 . . ?
H71C C71' H71D 106.5 . . ?
C71' C72' C73' 93.2(11) . . ?
C71' C72' H72C 113.1 . . ?
C73' C72' H72C 113.1 . . ?
C71' C72' H72D 113.1 . . ?
C73' C72' H72D 113.1 . . ?
H72C C72' H72D 110.5 . . ?
C74' C73' C72' 104.8(12) . . ?
C74' C73' H73D 110.8 . . ?
C72' C73' H73D 110.8 . . ?
C74' C73' H73E 110.8 . . ?
C72' C73' H73E 110.8 . . ?
H73D C73' H73E 108.9 . . ?
O1' C74' C73' 112.5(12) . . ?
O1' C74' H74D 109.1 . . ?
C73' C74' H74D 109.1 . . ?
O1' C74' H74E 109.1 . . ?
C73' C74' H74E 109.1 . . ?
H74D C74' H74E 107.8 . . ?

loop_
_geom_bond_atom_site_label_1
_geom_bond_atom_site_label_2
_geom_bond_distance
_geom_bond_site_symmetry_2
_geom_bond_publ_flag
Cl1 Li1 2.278(6) . ?
Cl1 Li1 2.278(6) 2_756 ?
Li1 N1 2.051(7) . ?
Li1 N2 2.055(7) . ?
Li1 N3 2.071(7) . ?
Al1 C1 1.981(4) . ?
Al1 C11 2.016(4) . ?
Al1 C31 2.024(4) . ?
Al1 C21 2.028(4) . ?
C1 H1A 0.9800 . ?
C1 H1B 0.9800 . ?
C1 H1C 0.9800 . ?
N1 C15 1.337(5) . ?
N1 C11 1.371(5) . ?
C11 C12 1.398(5) . ?
C12 C13 1.389(6) . ?
C12 H12 0.9500 . ?
C13 C14 1.376(7) . ?
C13 H13 0.9500 . ?
C14 C15 1.375(6) . ?
C14 H14 0.9500 . ?
C15 H15 0.9500 . ?
N2 C25 1.345(5) . ?
N2 C21 1.371(5) . ?
C21 C22 1.394(5) . ?
C22 C23 1.376(6) . ?
C22 H22 0.9500 . ?
C23 C24 1.364(6) . ?
C23 H23 0.9500 . ?
C24 C25 1.369(6) . ?
C24 H24 0.9500 . ?
C25 H25 0.9500 . ?
N3 C35 1.346(5) . ?
N3 C31 1.369(5) . ?
C31 C32 1.403(5) . ?
C32 C33 1.377(6) . ?
C32 H32 0.9500 . ?
C33 C34 1.387(6) . ?
C33 H33 0.9500 . ?
C34 C35 1.370(6) . ?
C34 H34 0.9500 . ?
C35 H35 0.9500 . ?
Al3 N4 2.115(3) . ?
Al3 N4 2.115(3) 2_666 ?
Al3 N5 2.117(3) 2_666 ?
Al3 N5 2.117(3) . ?
Al3 N6 2.123(3) . ?
Al3 N6 2.123(3) 2_666 ?
Al2 C2 1.948(4) . ?
Al2 C41 1.955(3) . ?
Al2 C51 1.960(4) . ?
Al2 C61 1.981(4) . ?
C2 H2A 0.9800 . ?
C2 H2B 0.9800 . ?
C2 H2C 0.9800 . ?
N4 C45 1.367(5) . ?
N4 C41 1.387(4) . ?
C41 C42 1.378(5) . ?
C42 C43 1.369(5) . ?
C42 H42 0.9500 . ?
C43 C44 1.380(6) . ?
C43 H43 0.9500 . ?
C44 C45 1.373(5) . ?
C44 H44 0.9500 . ?
C45 H45 0.9500 . ?
N5 C55 1.362(5) . ?
N5 C51 1.378(4) . ?
C51 C52 1.382(5) . ?
C52 C53 1.374(6) . ?
C52 H52 0.9500 . ?
C53 C54 1.374(6) . ?
C53 H53 0.9500 . ?
C54 C55 1.372(5) . ?
C54 H54 0.9500 . ?
C55 H55 0.9500 . ?
N6 C65 1.361(4) . ?
N6 C61 1.372(4) . ?
C61 C62 1.388(5) . ?
C62 C63 1.378(5) . ?
C62 H62 0.9500 . ?
C63 C64 1.381(6) . ?
C63 H63 0.9500 . ?
C64 C65 1.367(5) . ?
C64 H64 0.9500 . ?
C65 H65 0.9500 . ?
O1 C74 1.372(7) . ?
O1 C71 1.400(9) . ?
C71 C72 1.474(9) . ?
C71 H71A 0.9900 . ?
C71 H71B 0.9900 . ?
C72 C73 1.475(8) . ?
C72 H72A 0.9900 . ?
C72 H72B 0.9900 . ?
C73 C74 1.511(7) . ?
C73 H73A 0.9900 . ?
C73 H73B 0.9900 . ?
C74 H74A 0.9900 . ?
C74 H74B 0.9900 . ?
O1' C71' 1.353(9) . ?
O1' C74' 1.364(9) . ?
C71' C72' 1.500(9) . ?
C71' H71C 0.9900 . ?
C71' H71D 0.9900 . ?
C72' C73' 1.533(10) . ?
C72' H72C 0.9900 . ?
C72' H72D 0.9900 . ?
C73' C74' 1.473(10) . ?
C73' H73D 0.9900 . ?
C73' H73E 0.9900 . ?
C74' H74D 0.9900 . ?
C74' H74E 0.9900 . ?
